data_4315108
loop_
_publ_author_name
'Xia Li'
'Benlai Wu'
'Ruiying Wang'
'Hongyun Zhang'
'Caoyuan Niu'
'Yunyin Niu'
'Hongwei Hou'

_publ_section_title
;
 Hierarchical Assembly of Extended Coordination Networks Constructed by
 Novel Metallacalix[4]arenes Building Blocks
;
_journal_name_full 'Inorganic Chemistry'
_journal_page_first 2600
_journal_page_last 2613
_journal_paper_doi 10.1021/ic901113p
_journal_volume 49
_journal_year 2010
_chemical_formula_sum 'C110 H87 N30 Ni8 O42.5'
_chemical_formula_weight 2978.78
_chemical_name_systematic
; 
 ? 
;
_space_group_IT_number 15
_symmetry_cell_setting monoclinic
_symmetry_space_group_name_Hall '-C 2yc'
_symmetry_space_group_name_H-M 'C 1 2/c 1'
_atom_sites_solution_hydrogens geom
_atom_sites_solution_primary direct
_atom_sites_solution_secondary difmap
_audit_creation_method SHELXL-97
_cell_angle_alpha 90.00
_cell_angle_beta 110.3480(10)
_cell_angle_gamma 90.00
_cell_formula_units_Z 4
_cell_length_a 32.347(3)
_cell_length_b 11.0256(11)
_cell_length_c 40.637(4)
_cell_measurement_temperature 291(2)
_cell_measurement_theta_max 28.34
_cell_measurement_theta_min 2.35
_cell_volume 13589(2)
_computing_cell_refinement CrystalClear
_computing_data_collection 'CrystalClear (Rigaku, 2000)'
_computing_data_reduction CrystalClear
_computing_molecular_graphics SHELXL97
_computing_publication_material 'SHELXTL (Sheldrick, 1997b)'
_computing_structure_refinement 'SHELXL-97 (Sheldrick, 1997)'
_computing_structure_solution 'SHELXS-97 (Sheldrick, 1990)'
_diffrn_ambient_temperature 291(2)
_diffrn_measured_fraction_theta_full 0.974
_diffrn_measured_fraction_theta_max 0.974
_diffrn_measurement_device_type 'Mercury CCD'
_diffrn_measurement_method '\w scan'
_diffrn_radiation_monochromator graphite
_diffrn_radiation_source 'fine-focus sealed tube'
_diffrn_radiation_type MoK\a
_diffrn_radiation_wavelength 0.71073
_diffrn_reflns_av_R_equivalents 0.0450
_diffrn_reflns_av_sigmaI/netI 0.0403
_diffrn_reflns_limit_h_max 38
_diffrn_reflns_limit_h_min -38
_diffrn_reflns_limit_k_max 13
_diffrn_reflns_limit_k_min -13
_diffrn_reflns_limit_l_max 48
_diffrn_reflns_limit_l_min -48
_diffrn_reflns_number 47166
_diffrn_reflns_theta_full 25.00
_diffrn_reflns_theta_max 25.00
_diffrn_reflns_theta_min 2.35
_exptl_absorpt_coefficient_mu 1.173
_exptl_absorpt_correction_T_max 0.8374
_exptl_absorpt_correction_T_min 0.7462
_exptl_absorpt_correction_type multi-scan
_exptl_absorpt_process_details '(CrystalClear; Rigaku, 2000)'
_exptl_crystal_colour green
_exptl_crystal_density_diffrn 1.456
_exptl_crystal_density_method 'not measured'
_exptl_crystal_description block
_exptl_crystal_F_000 6084
_exptl_crystal_size_max 0.378
_exptl_crystal_size_mid 0.210
_exptl_crystal_size_min 0.154
_refine_diff_density_max 1.131
_refine_diff_density_min -0.426
_refine_diff_density_rms 0.099
_refine_ls_extinction_method none
_refine_ls_goodness_of_fit_ref 1.038
_refine_ls_hydrogen_treatment mixed
_refine_ls_matrix_type full
_refine_ls_number_parameters 875
_refine_ls_number_reflns 11661
_refine_ls_number_restraints 29
_refine_ls_restrained_S_all 1.043
_refine_ls_R_factor_all 0.0750
_refine_ls_R_factor_gt 0.0537
_refine_ls_shift/su_max 0.000
_refine_ls_shift/su_mean 0.000
_refine_ls_structure_factor_coef Fsqd
_refine_ls_weighting_details 'calc w=1/[\s^2^(Fo^2^)+(0.1033P)^2^+8.6470P] where P=(Fo^2^+2Fc^2^)/3'
_refine_ls_weighting_scheme calc
_refine_ls_wR_factor_gt 0.1450
_refine_ls_wR_factor_ref 0.1631
_reflns_number_gt 8729
_reflns_number_total 11661
_reflns_threshold_expression >2sigma(I)
_cod_data_source_file ic901113p_si_002_1.cif
_cod_data_source_block 1:
_cod_depositor_comments
;
The following automatic conversions were performed:

'_symmetry_cell_setting' value 'Monoclinic' changed to 'monoclinic'
according to the built-in table from CIF Core dictionary named
'cif_core.dic' version 2.4.1 from
2010-06-29.

'_exptl_absorpt_correction_type' value 'Multi-scan'
changed to 'multi-scan' according to the built-in table from CIF Core
dictionary named 'cif_core.dic' version 2.4.1 from 2010-06-29.

Automatic conversion script
Id: cif_fix_values 1646 2011-03-28 12:23:43Z adriana 
;
_cod_original_cell_volume 13588(2)
_cod_original_formula_sum 'C110 H87 N30 Ni8 O42.50'
_cod_database_code 4315108

loop_
_symmetry_equiv_pos_as_xyz
'x, y, z'
'-x, y, -z+1/2'
'x+1/2, y+1/2, z'
'-x+1/2, y+1/2, -z+1/2'
'-x, -y, -z'
'x, -y, z-1/2'
'-x+1/2, -y+1/2, -z'
'x+1/2, -y+1/2, z-1/2'

loop_
_atom_site_label
_atom_site_type_symbol
_atom_site_fract_x
_atom_site_fract_y
_atom_site_fract_z
_atom_site_U_iso_or_equiv
_atom_site_adp_type
_atom_site_occupancy
_atom_site_symmetry_multiplicity
_atom_site_calc_flag
_atom_site_refinement_flags
_atom_site_disorder_assembly
_atom_site_disorder_group
Ni1 Ni 0.189257(16) 0.26139(5) 0.216390(13) 0.03220(15) Uani 1 1 d . . .
Ni2 Ni 0.300751(17) 0.31547(5) 0.117919(14) 0.03582(16) Uani 1 1 d . . .
Ni3 Ni 0.123941(17) 0.15592(5) 0.015426(14) 0.03584(16) Uani 1 1 d . . .
Ni4 Ni 0.006255(17) 0.12624(6) 0.103095(14) 0.03926(17) Uani 1 1 d . . .
O1 O 0.17895(10) 0.4425(3) 0.21486(8) 0.0392(7) Uani 1 1 d . . .
O2 O 0.19402(11) 0.6193(3) 0.19579(8) 0.0464(8) Uani 1 1 d . . .
O3 O 0.23044(12) 0.6894(3) 0.15591(9) 0.0521(8) Uani 1 1 d . . .
O4 O 0.27017(13) 0.6242(3) 0.12578(9) 0.0553(9) Uani 1 1 d . . .
O5 O 0.33617(9) 0.2290(3) 0.09041(8) 0.0446(8) Uani 1 1 d . . .
O6 O 0.32996(10) 0.1173(3) 0.04377(8) 0.0461(8) Uani 1 1 d . . .
O7 O 0.26849(10) 0.0361(3) -0.00693(8) 0.0479(8) Uani 1 1 d . . .
O8 O 0.19623(11) 0.0362(3) -0.02893(8) 0.0495(8) Uani 1 1 d . . .
O9 O 0.01888(11) 0.2277(4) -0.05109(8) 0.0553(9) Uani 1 1 d . . .
O10 O -0.04360(10) 0.2479(4) -0.04164(8) 0.0552(9) Uani 1 1 d . . .
O11 O -0.07562(10) 0.2123(4) 0.00426(9) 0.0626(10) Uani 1 1 d . . .
O12 O -0.04907(10) 0.1773(4) 0.06134(8) 0.0534(9) Uani 1 1 d . . .
O13 O 0.03842(15) -0.1510(4) 0.15057(13) 0.0887(15) Uani 1 1 d . . .
O14 O 0.10252(14) -0.1952(4) 0.18884(12) 0.0754(12) Uani 1 1 d . . .
O15 O 0.17255(12) -0.0975(3) 0.22273(11) 0.0647(10) Uani 1 1 d . . .
O16 O 0.20314(9) 0.0820(3) 0.22629(8) 0.0387(7) Uani 1 1 d . . .
O17 O 0.24736(10) 0.2880(3) 0.25902(8) 0.0435(7) Uani 1 1 d D . .
H17A H 0.2578 0.2205 0.2675 0.065 Uiso 1 1 calc R . .
O18 O 0.31416(10) 0.4770(3) 0.09867(8) 0.0450(7) Uani 1 1 d D . .
H18A H 0.3019 0.5338 0.1056 0.067 Uiso 1 1 calc R . .
O19 O 0.10426(13) 0.2665(5) -0.02738(11) 0.0941(18) Uani 1 1 d D . .
H19A H 0.0768 0.2613 -0.0373 0.141 Uiso 1 1 calc R . .
O20 O 0.12030(14) 0.0137(5) -0.01783(12) 0.0822(14) Uani 1 1 d D . .
H20A H 0.1431 0.0123 -0.0233 0.123 Uiso 1 1 calc R . .
O21 O -0.02129(12) -0.0437(4) 0.09841(10) 0.0604(10) Uani 1 1 d D . .
H21A H -0.0049 -0.0889 0.1142 0.091 Uiso 1 1 calc R . .
N1 N 0.22457(11) 0.3169(3) 0.18235(9) 0.0321(7) Uani 1 1 d . . .
N2 N 0.26213(11) 0.3775(3) 0.14745(9) 0.0339(8) Uani 1 1 d . . .
N3 N 0.29068(12) 0.1521(3) 0.14000(10) 0.0390(8) Uani 1 1 d . . .
N4 N 0.24952(11) 0.2715(3) 0.07007(9) 0.0322(7) Uani 1 1 d . . .
N5 N 0.19191(11) 0.1928(3) 0.02593(9) 0.0335(8) Uani 1 1 d . . .
N6 N 0.13191(12) 0.3132(3) 0.04639(10) 0.0429(9) Uani 1 1 d . . .
N7 N 0.13944(11) 0.0429(3) 0.05950(10) 0.0401(8) Uani 1 1 d . . .
N8 N 0.06004(11) 0.1252(3) 0.01753(9) 0.0340(8) Uani 1 1 d . . .
N9 N 0.02878(11) 0.0996(4) 0.05916(9) 0.0379(8) Uani 1 1 d . . .
N10 N 0.03207(11) 0.3005(4) 0.11097(9) 0.0409(9) Uani 1 1 d . . .
N11 N 0.06595(11) 0.0959(3) 0.14520(9) 0.0375(8) Uani 1 1 d . . .
N12 N 0.13090(11) 0.1811(3) 0.17782(9) 0.0327(7) Uani 1 1 d . . .
N13 N 0.15359(11) 0.2509(3) 0.25155(9) 0.0392(8) Uani 1 1 d . . .
N14 N 0.02841(12) 0.1648(4) 0.36260(10) 0.0491(10) Uani 1 1 d . . .
N15 N 0.36081(14) 0.3379(4) 0.16043(11) 0.0577(11) Uani 1 1 d . . .
C1 C 0.19689(13) 0.5044(4) 0.19781(10) 0.0328(9) Uani 1 1 d . . .
C2 C 0.22105(13) 0.4384(4) 0.17854(10) 0.0314(9) Uani 1 1 d . . .
C3 C 0.24469(13) 0.4780(4) 0.15734(10) 0.0328(9) Uani 1 1 d . . .
C4 C 0.24928(15) 0.6026(4) 0.14508(11) 0.0402(10) Uani 1 1 d . . .
C5 C 0.25002(13) 0.2841(4) 0.16333(10) 0.0329(9) Uani 1 1 d . . .
C6 C 0.26715(14) 0.1615(4) 0.16154(11) 0.0369(10) Uani 1 1 d . . .
C7 C 0.26260(17) 0.0651(4) 0.18159(14) 0.0503(12) Uani 1 1 d . . .
H7A H 0.2464 0.0742 0.1970 0.060 Uiso 1 1 calc R . .
C8 C 0.28179(19) -0.0451(5) 0.17911(15) 0.0609(14) Uani 1 1 d . . .
H8A H 0.2792 -0.1126 0.1928 0.073 Uiso 1 1 calc R . .
C9 C 0.3047(2) -0.0547(5) 0.15631(16) 0.0652(16) Uani 1 1 d . . .
H9A H 0.3173 -0.1299 0.1534 0.078 Uiso 1 1 calc R . .
C10 C 0.30895(18) 0.0458(5) 0.13776(14) 0.0551(13) Uani 1 1 d . . .
H10A H 0.3257 0.0390 0.1227 0.066 Uiso 1 1 calc R . .
C11 C 0.31356(14) 0.1787(4) 0.06248(11) 0.0361(10) Uani 1 1 d . . .
C12 C 0.26552(13) 0.1925(4) 0.05149(11) 0.0338(9) Uani 1 1 d . . .
C13 C 0.22993(14) 0.1441(4) 0.02378(11) 0.0343(9) Uani 1 1 d . . .
C14 C 0.23040(15) 0.0669(4) -0.00552(11) 0.0377(10) Uani 1 1 d . . .
C15 C 0.20559(14) 0.2702(4) 0.05325(11) 0.0332(9) Uani 1 1 d . . .
C16 C 0.17349(14) 0.3521(4) 0.05947(11) 0.0354(9) Uani 1 1 d . . .
C17 C 0.18453(16) 0.4663(4) 0.07329(12) 0.0464(11) Uani 1 1 d . . .
H17C H 0.2144 0.4920 0.0820 0.056 Uiso 1 1 calc R . .
C18 C 0.15135(19) 0.5427(5) 0.07425(15) 0.0610(14) Uani 1 1 d . . .
H18C H 0.1579 0.6224 0.0835 0.073 Uiso 1 1 calc R . .
C19 C 0.10862(18) 0.5018(5) 0.06163(16) 0.0629(15) Uani 1 1 d . . .
H19C H 0.0853 0.5525 0.0626 0.076 Uiso 1 1 calc R . .
C20 C 0.09974(16) 0.3886(5) 0.04779(15) 0.0558(13) Uani 1 1 d . . .
H20C H 0.0700 0.3618 0.0388 0.067 Uiso 1 1 calc R . .
C21 C -0.00204(14) 0.2170(4) -0.03136(11) 0.0390(10) Uani 1 1 d . . .
C22 C 0.01776(14) 0.1684(4) 0.00450(11) 0.0373(10) Uani 1 1 d . . .
C23 C -0.00122(13) 0.1529(4) 0.03034(11) 0.0379(10) Uani 1 1 d . . .
C24 C -0.04480(15) 0.1838(5) 0.03183(12) 0.0476(12) Uani 1 1 d . . .
C25 C 0.06466(13) 0.0826(4) 0.04974(11) 0.0347(9) Uani 1 1 d . . .
C26 C 0.10506(13) 0.0204(4) 0.07010(11) 0.0358(9) Uani 1 1 d . . .
C27 C 0.10795(16) -0.0627(4) 0.09632(12) 0.0433(11) Uani 1 1 d . . .
H27A H 0.0830 -0.0791 0.1028 0.052 Uiso 1 1 calc R . .
C28 C 0.14696(18) -0.1210(5) 0.11288(14) 0.0552(13) Uani 1 1 d . . .
H28A H 0.1496 -0.1774 0.1312 0.066 Uiso 1 1 calc R . .
C29 C 0.18268(17) -0.0961(5) 0.10247(14) 0.0561(13) Uani 1 1 d . . .
H29A H 0.2103 -0.1346 0.1136 0.067 Uiso 1 1 calc R . .
C30 C 0.17712(16) -0.0147(5) 0.07584(14) 0.0527(13) Uani 1 1 d . . .
H30A H 0.2015 0.0015 0.0686 0.063 Uiso 1 1 calc R . .
C31 C 0.07532(18) -0.1164(5) 0.16793(15) 0.0548(13) Uani 1 1 d . . .
C32 C 0.09098(14) 0.0085(4) 0.16704(11) 0.0378(10) Uani 1 1 d . . .
C33 C 0.13098(14) 0.0619(4) 0.18657(11) 0.0346(9) Uani 1 1 d . . .
C34 C 0.17132(14) 0.0118(4) 0.21354(12) 0.0394(10) Uani 1 1 d . . .
C35 C 0.09126(13) 0.1973(4) 0.15295(11) 0.0338(9) Uani 1 1 d . . .
C36 C 0.07225(13) 0.3111(4) 0.13592(11) 0.0381(10) Uani 1 1 d . . .
C37 C 0.09147(18) 0.4239(5) 0.14661(14) 0.0586(14) Uani 1 1 d . . .
H37A H 0.1196 0.4299 0.1645 0.070 Uiso 1 1 calc R . .
C38 C 0.0691(2) 0.5271(5) 0.13089(17) 0.0728(17) Uani 1 1 d . . .
H38A H 0.0818 0.6049 0.1378 0.087 Uiso 1 1 calc R . .
C39 C 0.0285(2) 0.5163(6) 0.10518(16) 0.0681(16) Uani 1 1 d . . .
H39A H 0.0129 0.5862 0.0937 0.082 Uiso 1 1 calc R . .
C40 C 0.01088(16) 0.4022(5) 0.09631(13) 0.0536(13) Uani 1 1 d . . .
H40A H -0.0177 0.3952 0.0790 0.064 Uiso 1 1 calc R . .
C41 C 0.11762(17) 0.3169(5) 0.24736(13) 0.0548(13) Uani 1 1 d . . .
H41A H 0.1091 0.3746 0.2289 0.066 Uiso 1 1 calc R . .
C42 C 0.09204(17) 0.3070(6) 0.26798(14) 0.0605(15) Uani 1 1 d . . .
H42A H 0.0668 0.3571 0.2638 0.073 Uiso 1 1 calc R . .
C43 C 0.16500(15) 0.1702(5) 0.27843(12) 0.0433(11) Uani 1 1 d . . .
H43A H 0.1905 0.1217 0.2822 0.052 Uiso 1 1 calc R . .
C44 C 0.14128(15) 0.1552(5) 0.30047(12) 0.0449(11) Uani 1 1 d . . .
H44A H 0.1510 0.0987 0.3193 0.054 Uiso 1 1 calc R . .
C45 C 0.10364(15) 0.2216(5) 0.29539(12) 0.0469(12) Uani 1 1 d . . .
C46 C 0.07755(15) 0.2058(5) 0.31903(12) 0.0474(11) Uani 1 1 d . . .
C47 C 0.03360(18) 0.2303(7) 0.30791(15) 0.0730(19) Uani 1 1 d . . .
H47A H 0.0190 0.2616 0.2850 0.088 Uiso 1 1 calc R . .
C48 C 0.01011(17) 0.2089(7) 0.33051(14) 0.0696(18) Uani 1 1 d . . .
H48A H -0.0205 0.2270 0.3224 0.084 Uiso 1 1 calc R . .
C49 C 0.09706(16) 0.1657(6) 0.35273(13) 0.0568(14) Uani 1 1 d . . .
H49A H 0.1279 0.1510 0.3618 0.068 Uiso 1 1 calc R . .
C50 C 0.07182(16) 0.1465(6) 0.37350(13) 0.0591(15) Uani 1 1 d . . .
H50A H 0.0862 0.1186 0.3968 0.071 Uiso 1 1 calc R . .
C51 C 0.3671(3) 0.3263(8) 0.19360(19) 0.102(3) Uani 1 1 d . . .
H51A H 0.3421 0.3083 0.1999 0.123 Uiso 1 1 calc R . .
O22 O 0.0000(3) 0.4908(8) 0.25000(19) 0.115(5) Uani 0.50 2 d SPRU . .
C52 C 0.4065(4) 0.3379(11) 0.2201(3) 0.131(3) Uani 1 1 d U . .
H52A H 0.4092 0.3252 0.2438 0.157 Uiso 1 1 calc R . .
C53 C 0.4415(3) 0.3680(11) 0.2111(3) 0.131(3) Uani 1 1 d U . .
H53A H 0.4684 0.3896 0.2290 0.157 Uiso 1 1 calc R . .
C54 C 0.4395(3) 0.3683(10) 0.1769(3) 0.122(3) Uani 1 1 d U . .
H54A H 0.4651 0.3742 0.1706 0.146 Uiso 1 1 calc R . .
C55 C 0.3982(2) 0.3596(8) 0.1526(2) 0.087(2) Uani 1 1 d . . .
H55A H 0.3951 0.3691 0.1286 0.105 Uiso 1 1 calc R . .
H20B H 0.143(2) -0.023(8) -0.0030(19) 0.131 Uiso 1 1 d D . .
H21B H -0.023(3) -0.093(7) 0.0817(16) 0.131 Uiso 1 1 d D . .
H18B H 0.296(2) 0.453(8) 0.0791(12) 0.131 Uiso 1 1 d D . .
H19B H 0.115(3) 0.326(6) -0.036(2) 0.131 Uiso 1 1 d D . .
H17B H 0.261(3) 0.353(5) 0.258(2) 0.131 Uiso 1 1 d D . .

loop_
_atom_site_aniso_label
_atom_site_aniso_U_11
_atom_site_aniso_U_22
_atom_site_aniso_U_33
_atom_site_aniso_U_23
_atom_site_aniso_U_13
_atom_site_aniso_U_12
Ni1 0.0307(3) 0.0343(3) 0.0355(3) 0.0020(2) 0.0163(2) -0.0015(2)
Ni2 0.0350(3) 0.0402(3) 0.0357(3) 0.0028(2) 0.0168(2) -0.0030(2)
Ni3 0.0319(3) 0.0425(3) 0.0383(3) -0.0013(2) 0.0187(2) -0.0044(2)
Ni4 0.0295(3) 0.0558(4) 0.0369(3) -0.0076(2) 0.0170(2) -0.0054(2)
O1 0.0420(16) 0.0350(16) 0.0477(17) -0.0033(13) 0.0247(14) 0.0000(13)
O2 0.056(2) 0.0317(18) 0.056(2) -0.0078(14) 0.0250(16) 0.0010(14)
O3 0.079(2) 0.0277(16) 0.056(2) 0.0060(14) 0.0306(18) 0.0060(16)
O4 0.087(3) 0.0367(18) 0.054(2) 0.0034(15) 0.0401(19) -0.0146(17)
O5 0.0325(16) 0.060(2) 0.0452(18) 0.0025(16) 0.0188(14) -0.0018(14)
O6 0.0361(16) 0.057(2) 0.0540(19) 0.0028(15) 0.0265(15) 0.0052(14)
O7 0.0516(19) 0.0505(19) 0.0541(19) -0.0043(15) 0.0341(16) 0.0025(15)
O8 0.0501(19) 0.062(2) 0.0444(18) -0.0134(16) 0.0267(16) -0.0105(16)
O9 0.0455(19) 0.082(3) 0.0417(18) 0.0061(17) 0.0193(16) 0.0071(17)
O10 0.0387(18) 0.085(3) 0.0411(18) 0.0029(17) 0.0123(15) 0.0098(17)
O11 0.0325(18) 0.110(3) 0.045(2) 0.003(2) 0.0126(16) 0.0101(19)
O12 0.0280(16) 0.095(3) 0.0420(18) -0.0022(17) 0.0181(14) 0.0001(16)
O13 0.070(3) 0.062(3) 0.111(4) 0.013(2) 0.003(3) -0.032(2)
O14 0.073(3) 0.040(2) 0.103(3) 0.014(2) 0.017(2) -0.0106(19)
O15 0.050(2) 0.039(2) 0.095(3) 0.0139(19) 0.0116(19) 0.0020(16)
O16 0.0310(15) 0.0436(18) 0.0432(16) 0.0053(14) 0.0151(13) 0.0028(13)
O17 0.0439(18) 0.0441(18) 0.0406(17) 0.0040(14) 0.0124(14) -0.0050(14)
O18 0.0475(18) 0.0488(19) 0.0414(17) -0.0002(14) 0.0189(15) -0.0124(15)
O19 0.042(2) 0.164(5) 0.067(3) 0.055(3) 0.0079(19) -0.027(3)
O20 0.071(3) 0.097(4) 0.100(3) -0.052(3) 0.056(3) -0.032(2)
O21 0.065(2) 0.069(3) 0.058(2) -0.0188(18) 0.0341(19) -0.0232(19)
N1 0.0341(18) 0.0297(18) 0.0342(18) 0.0004(14) 0.0141(15) -0.0006(14)
N2 0.0383(19) 0.0319(19) 0.0346(18) 0.0031(14) 0.0166(15) -0.0033(15)
N3 0.040(2) 0.037(2) 0.048(2) 0.0036(16) 0.0244(17) 0.0056(16)
N4 0.0319(18) 0.0349(19) 0.0348(18) 0.0001(14) 0.0178(15) 0.0001(14)
N5 0.0315(18) 0.0361(19) 0.0377(19) -0.0009(15) 0.0180(15) -0.0037(15)
N6 0.038(2) 0.037(2) 0.056(2) 0.0002(17) 0.0203(18) 0.0037(16)
N7 0.0327(19) 0.040(2) 0.054(2) 0.0051(17) 0.0236(17) 0.0042(15)
N8 0.0299(18) 0.038(2) 0.0371(19) -0.0020(15) 0.0150(15) -0.0010(15)
N9 0.0302(18) 0.050(2) 0.0372(19) -0.0027(16) 0.0167(16) -0.0031(16)
N10 0.0331(19) 0.052(2) 0.040(2) -0.0013(17) 0.0159(17) 0.0023(17)
N11 0.0365(19) 0.041(2) 0.040(2) -0.0034(16) 0.0203(16) -0.0040(16)
N12 0.0303(18) 0.0358(19) 0.0347(18) 0.0029(15) 0.0148(15) -0.0012(14)
N13 0.0344(19) 0.049(2) 0.039(2) 0.0027(16) 0.0179(16) -0.0017(16)
N14 0.032(2) 0.079(3) 0.040(2) 0.013(2) 0.0175(17) 0.0053(19)
N15 0.053(3) 0.069(3) 0.046(2) 0.003(2) 0.011(2) 0.000(2)
C1 0.034(2) 0.028(2) 0.033(2) -0.0037(17) 0.0076(18) 0.0012(17)
C2 0.032(2) 0.030(2) 0.032(2) 0.0025(16) 0.0110(17) -0.0012(16)
C3 0.037(2) 0.031(2) 0.029(2) 0.0017(16) 0.0096(17) -0.0023(17)
C4 0.052(3) 0.034(2) 0.033(2) -0.0001(18) 0.013(2) -0.009(2)
C5 0.037(2) 0.030(2) 0.035(2) 0.0040(17) 0.0173(18) -0.0043(17)
C6 0.042(2) 0.035(2) 0.040(2) -0.0001(18) 0.021(2) -0.0032(18)
C7 0.066(3) 0.034(3) 0.068(3) 0.008(2) 0.046(3) 0.000(2)
C8 0.083(4) 0.038(3) 0.080(4) 0.018(3) 0.051(3) 0.012(3)
C9 0.087(4) 0.047(3) 0.081(4) 0.016(3) 0.054(3) 0.032(3)
C10 0.068(3) 0.049(3) 0.064(3) 0.009(2) 0.043(3) 0.016(3)
C11 0.039(2) 0.037(2) 0.040(2) 0.0045(19) 0.024(2) -0.0003(19)
C12 0.035(2) 0.033(2) 0.039(2) 0.0044(18) 0.0188(19) -0.0022(17)
C13 0.037(2) 0.036(2) 0.039(2) -0.0006(18) 0.0239(19) -0.0050(18)
C14 0.045(3) 0.039(2) 0.039(2) 0.0037(19) 0.027(2) -0.003(2)
C15 0.036(2) 0.030(2) 0.036(2) -0.0003(17) 0.0151(18) -0.0020(17)
C16 0.033(2) 0.039(2) 0.035(2) 0.0019(18) 0.0129(18) 0.0027(18)
C17 0.046(3) 0.044(3) 0.048(3) -0.005(2) 0.015(2) -0.002(2)
C18 0.068(4) 0.042(3) 0.072(4) -0.014(3) 0.024(3) 0.008(3)
C19 0.053(3) 0.056(3) 0.082(4) -0.007(3) 0.026(3) 0.019(3)
C20 0.037(3) 0.051(3) 0.082(4) -0.002(3) 0.025(3) 0.011(2)
C21 0.036(2) 0.046(3) 0.035(2) -0.0040(19) 0.0121(19) 0.0020(19)
C22 0.033(2) 0.045(3) 0.036(2) -0.0058(19) 0.0144(19) -0.0065(19)
C23 0.027(2) 0.054(3) 0.034(2) -0.0069(19) 0.0124(18) -0.0043(19)
C24 0.032(2) 0.070(3) 0.043(3) -0.010(2) 0.015(2) -0.005(2)
C25 0.032(2) 0.039(2) 0.037(2) -0.0006(18) 0.0177(18) -0.0023(18)
C26 0.034(2) 0.037(2) 0.039(2) -0.0046(18) 0.0163(18) -0.0039(18)
C27 0.047(3) 0.045(3) 0.045(3) 0.002(2) 0.025(2) 0.000(2)
C28 0.063(3) 0.049(3) 0.062(3) 0.015(2) 0.034(3) 0.010(2)
C29 0.047(3) 0.054(3) 0.070(3) 0.021(3) 0.024(3) 0.017(2)
C30 0.039(3) 0.056(3) 0.073(3) 0.019(3) 0.032(2) 0.012(2)
C31 0.055(3) 0.045(3) 0.066(3) 0.002(3) 0.023(3) -0.012(2)
C32 0.037(2) 0.040(2) 0.043(2) -0.0010(19) 0.022(2) 0.0003(19)
C33 0.037(2) 0.033(2) 0.039(2) -0.0023(18) 0.0204(19) -0.0007(18)
C34 0.040(2) 0.033(2) 0.050(3) 0.0045(19) 0.020(2) 0.0056(19)
C35 0.031(2) 0.038(2) 0.037(2) -0.0030(18) 0.0170(19) -0.0003(18)
C36 0.032(2) 0.043(3) 0.039(2) 0.0042(19) 0.0126(19) 0.0024(19)
C37 0.052(3) 0.044(3) 0.064(3) 0.008(2) -0.001(3) -0.004(2)
C38 0.077(4) 0.047(3) 0.078(4) 0.012(3) 0.006(3) -0.003(3)
C39 0.068(4) 0.056(4) 0.073(4) 0.014(3) 0.014(3) 0.018(3)
C40 0.042(3) 0.058(3) 0.053(3) 0.011(2) 0.007(2) 0.011(2)
C41 0.049(3) 0.073(4) 0.052(3) 0.023(3) 0.029(2) 0.019(3)
C42 0.050(3) 0.085(4) 0.060(3) 0.026(3) 0.035(3) 0.024(3)
C43 0.038(2) 0.056(3) 0.041(2) 0.010(2) 0.019(2) 0.006(2)
C44 0.037(2) 0.060(3) 0.041(2) 0.010(2) 0.017(2) 0.005(2)
C45 0.035(2) 0.069(3) 0.041(3) 0.006(2) 0.020(2) 0.000(2)
C46 0.038(2) 0.065(3) 0.047(3) 0.006(2) 0.024(2) 0.001(2)
C47 0.049(3) 0.126(6) 0.051(3) 0.039(3) 0.027(3) 0.018(3)
C48 0.034(3) 0.127(5) 0.057(3) 0.032(3) 0.026(2) 0.021(3)
C49 0.032(2) 0.098(4) 0.044(3) 0.014(3) 0.019(2) 0.009(3)
C50 0.039(3) 0.106(5) 0.037(3) 0.021(3) 0.020(2) 0.015(3)
C51 0.078(5) 0.154(8) 0.065(4) 0.005(5) 0.012(4) -0.015(5)
O22 0.104(8) 0.104(8) 0.128(9) 0.000 0.031(7) 0.000
C52 0.122(6) 0.162(8) 0.096(6) 0.002(5) 0.022(5) -0.013(6)
C53 0.085(5) 0.177(8) 0.106(6) -0.007(6) 0.002(5) -0.031(5)
C54 0.086(5) 0.148(7) 0.121(6) 0.007(5) 0.024(5) -0.013(5)
C55 0.051(4) 0.123(6) 0.083(5) 0.002(4) 0.018(3) -0.013(4)

loop_
_atom_type_symbol
_atom_type_description
_atom_type_scat_dispersion_real
_atom_type_scat_dispersion_imag
_atom_type_scat_source
C C 0.0033 0.0016 'International Tables Vol C Tables 4.2.6.8 and 6.1.1.4'
H H 0.0000 0.0000 'International Tables Vol C Tables 4.2.6.8 and 6.1.1.4'
N N 0.0061 0.0033 'International Tables Vol C Tables 4.2.6.8 and 6.1.1.4'
O O 0.0106 0.0060 'International Tables Vol C Tables 4.2.6.8 and 6.1.1.4'
Ni Ni 0.3393 1.1124 'International Tables Vol C Tables 4.2.6.8 and 6.1.1.4'

loop_
_geom_angle_atom_site_label_1
_geom_angle_atom_site_label_2
_geom_angle_atom_site_label_3
_geom_angle
_geom_angle_site_symmetry_1
_geom_angle_site_symmetry_3
_geom_angle_publ_flag
O1 Ni1 O16 170.98(12) . . ?
O1 Ni1 O17 88.74(13) . . ?
O16 Ni1 O17 84.23(12) . . ?
O1 Ni1 N13 87.27(13) . . ?
O16 Ni1 N13 87.03(13) . . ?
O17 Ni1 N13 89.56(13) . . ?
O1 Ni1 N1 79.59(12) . . ?
O16 Ni1 N1 105.75(12) . . ?
O17 Ni1 N1 88.15(12) . . ?
N13 Ni1 N1 166.71(14) . . ?
O1 Ni1 N12 106.66(12) . . ?
O16 Ni1 N12 79.86(12) . . ?
O17 Ni1 N12 163.60(13) . . ?
N13 Ni1 N12 85.67(13) . . ?
N1 Ni1 N12 99.95(12) . . ?
O18 Ni2 N3 176.57(14) . . ?
O18 Ni2 O5 87.95(13) . . ?
N3 Ni2 O5 91.87(13) . . ?
O18 Ni2 N15 87.36(16) . . ?
N3 Ni2 N15 89.21(16) . . ?
O5 Ni2 N15 88.37(15) . . ?
O18 Ni2 N2 100.36(13) . . ?
N3 Ni2 N2 79.90(13) . . ?
O5 Ni2 N2 171.61(13) . . ?
N15 Ni2 N2 93.12(16) . . ?
O18 Ni2 N4 92.87(12) . . ?
N3 Ni2 N4 90.45(14) . . ?
O5 Ni2 N4 78.73(12) . . ?
N15 Ni2 N4 167.08(15) . . ?
N2 Ni2 N4 99.53(13) . . ?
O19 Ni3 O20 88.0(2) . . ?
O19 Ni3 N7 175.78(15) . . ?
O20 Ni3 N7 92.90(19) . . ?
O19 Ni3 N6 87.4(2) . . ?
O20 Ni3 N6 173.15(17) . . ?
N7 Ni3 N6 92.05(15) . . ?
O19 Ni3 N8 96.33(15) . . ?
O20 Ni3 N8 94.08(14) . . ?
N7 Ni3 N8 79.50(13) . . ?
N6 Ni3 N8 91.48(14) . . ?
O19 Ni3 N5 92.93(14) . . ?
O20 Ni3 N5 95.57(14) . . ?
N7 Ni3 N5 91.08(13) . . ?
N6 Ni3 N5 79.59(14) . . ?
N8 Ni3 N5 166.84(13) . . ?
O21 Ni4 O12 87.04(16) . . ?
O21 Ni4 N10 175.46(14) . . ?
O12 Ni4 N10 93.53(15) . . ?
O21 Ni4 N14 86.12(15) . 2 ?
O12 Ni4 N14 88.87(14) . 2 ?
N10 Ni4 N14 89.38(16) . 2 ?
O21 Ni4 N11 100.09(16) . . ?
O12 Ni4 N11 172.82(15) . . ?
N10 Ni4 N11 79.43(14) . . ?
N14 Ni4 N11 92.45(14) 2 . ?
O21 Ni4 N9 93.40(14) . . ?
O12 Ni4 N9 78.71(12) . . ?
N10 Ni4 N9 91.13(14) . . ?
N14 Ni4 N9 167.58(15) 2 . ?
N11 Ni4 N9 99.84(13) . . ?
C1 O1 Ni1 116.9(3) . . ?
C11 O5 Ni2 115.7(3) . . ?
C24 O12 Ni4 116.6(3) . . ?
C34 O16 Ni1 115.3(3) . . ?
Ni1 O17 H17A 109.5 . . ?
Ni1 O17 H17B 115(6) . . ?
H17A O17 H17B 128.1 . . ?
Ni2 O18 H18A 109.5 . . ?
Ni2 O18 H18B 85(6) . . ?
H18A O18 H18B 106.5 . . ?
Ni3 O19 H19A 109.5 . . ?
Ni3 O19 H19B 139(6) . . ?
H19A O19 H19B 110.6 . . ?
Ni3 O20 H20A 109.5 . . ?
Ni3 O20 H20B 93(7) . . ?
H20A O20 H20B 65.2 . . ?
Ni4 O21 H21A 109.5 . . ?
Ni4 O21 H21B 124(6) . . ?
H21A O21 H21B 94.2 . . ?
C2 N1 C5 104.0(3) . . ?
C2 N1 Ni1 108.2(3) . . ?
C5 N1 Ni1 147.8(3) . . ?
C5 N2 C3 105.1(3) . . ?
C5 N2 Ni2 110.6(3) . . ?
C3 N2 Ni2 144.3(3) . . ?
C10 N3 C6 118.4(4) . . ?
C10 N3 Ni2 126.3(3) . . ?
C6 N3 Ni2 114.9(3) . . ?
C15 N4 C12 104.4(3) . . ?
C15 N4 Ni2 144.7(3) . . ?
C12 N4 Ni2 109.0(3) . . ?
C15 N5 C13 104.8(3) . . ?
C15 N5 Ni3 107.9(2) . . ?
C13 N5 Ni3 143.0(3) . . ?
C16 N6 C20 118.1(4) . . ?
C16 N6 Ni3 113.6(3) . . ?
C20 N6 Ni3 126.7(3) . . ?
C30 N7 C26 117.9(4) . . ?
C30 N7 Ni3 128.1(3) . . ?
C26 N7 Ni3 113.8(3) . . ?
C25 N8 C22 104.8(3) . . ?
C25 N8 Ni3 108.3(3) . . ?
C22 N8 Ni3 141.6(3) . . ?
C25 N9 C23 103.9(3) . . ?
C25 N9 Ni4 144.7(3) . . ?
C23 N9 Ni4 107.8(3) . . ?
C40 N10 C36 118.2(4) . . ?
C40 N10 Ni4 126.1(3) . . ?
C36 N10 Ni4 115.3(3) . . ?
C35 N11 C32 104.9(3) . . ?
C35 N11 Ni4 111.4(3) . . ?
C32 N11 Ni4 143.5(3) . . ?
C35 N12 C33 103.9(3) . . ?
C35 N12 Ni1 148.3(3) . . ?
C33 N12 Ni1 106.4(3) . . ?
C41 N13 C43 116.2(4) . . ?
C41 N13 Ni1 122.5(3) . . ?
C43 N13 Ni1 121.1(3) . . ?
C48 N14 C50 116.2(4) . . ?
C48 N14 Ni4 124.5(3) . 2 ?
C50 N14 Ni4 119.3(3) . 2 ?
C51 N15 C55 115.2(6) . . ?
C51 N15 Ni2 127.1(5) . . ?
C55 N15 Ni2 117.5(4) . . ?
O1 C1 O2 122.9(4) . . ?
O1 C1 C2 117.3(4) . . ?
O2 C1 C2 119.8(4) . . ?
N1 C2 C3 109.7(3) . . ?
N1 C2 C1 117.9(3) . . ?
C3 C2 C1 132.3(4) . . ?
N2 C3 C2 107.3(3) . . ?
N2 C3 C4 123.5(4) . . ?
C2 C3 C4 129.2(4) . . ?
O4 C4 O3 120.3(4) . . ?
O4 C4 C3 122.5(4) . . ?
O3 C4 C3 117.2(4) . . ?
N2 C5 N1 113.8(4) . . ?
N2 C5 C6 120.2(4) . . ?
N1 C5 C6 125.8(3) . . ?
N3 C6 C7 121.7(4) . . ?
N3 C6 C5 114.2(4) . . ?
C7 C6 C5 124.0(4) . . ?
C6 C7 C8 119.4(4) . . ?
C6 C7 H7A 120.3 . . ?
C8 C7 H7A 120.3 . . ?
C9 C8 C7 118.4(5) . . ?
C9 C8 H8A 120.8 . . ?
C7 C8 H8A 120.8 . . ?
C10 C9 C8 119.2(5) . . ?
C10 C9 H9A 120.4 . . ?
C8 C9 H9A 120.4 . . ?
N3 C10 C9 122.8(4) . . ?
N3 C10 H10A 118.6 . . ?
C9 C10 H10A 118.6 . . ?
O5 C11 O6 123.4(4) . . ?
O5 C11 C12 117.1(4) . . ?
O6 C11 C12 119.6(4) . . ?
N4 C12 C13 108.8(3) . . ?
N4 C12 C11 117.5(4) . . ?
C13 C12 C11 133.6(4) . . ?
N5 C13 C12 107.6(3) . . ?
N5 C13 C14 122.7(4) . . ?
C12 C13 C14 129.3(4) . . ?
O8 C14 O7 120.4(4) . . ?
O8 C14 C13 121.8(4) . . ?
O7 C14 C13 117.7(4) . . ?
N4 C15 N5 114.3(3) . . ?
N4 C15 C16 126.4(4) . . ?
N5 C15 C16 118.9(4) . . ?
N6 C16 C17 122.7(4) . . ?
N6 C16 C15 114.3(4) . . ?
C17 C16 C15 122.5(4) . . ?
C16 C17 C18 118.6(5) . . ?
C16 C17 H17C 120.7 . . ?
C18 C17 H17C 120.7 . . ?
C19 C18 C17 118.8(5) . . ?
C19 C18 H18C 120.6 . . ?
C17 C18 H18C 120.6 . . ?
C20 C19 C18 119.8(5) . . ?
C20 C19 H19C 120.1 . . ?
C18 C19 H19C 120.1 . . ?
N6 C20 C19 122.0(5) . . ?
N6 C20 H20C 119.0 . . ?
C19 C20 H20C 119.0 . . ?
O9 C21 O10 120.6(4) . . ?
O9 C21 C22 122.3(4) . . ?
O10 C21 C22 117.1(4) . . ?
N8 C22 C23 107.9(4) . . ?
N8 C22 C21 122.8(4) . . ?
C23 C22 C21 129.3(4) . . ?
N9 C23 C22 109.2(4) . . ?
N9 C23 C24 118.0(4) . . ?
C22 C23 C24 132.8(4) . . ?
O11 C24 O12 123.4(4) . . ?
O11 C24 C23 119.8(4) . . ?
O12 C24 C23 116.8(4) . . ?
N8 C25 N9 114.1(4) . . ?
N8 C25 C26 119.4(3) . . ?
N9 C25 C26 126.4(4) . . ?
N7 C26 C27 121.7(4) . . ?
N7 C26 C25 114.2(4) . . ?
C27 C26 C25 123.9(4) . . ?
C28 C27 C26 119.6(4) . . ?
C28 C27 H27A 120.2 . . ?
C26 C27 H27A 120.2 . . ?
C27 C28 C29 118.7(5) . . ?
C27 C28 H28A 120.6 . . ?
C29 C28 H28A 120.6 . . ?
C30 C29 C28 118.4(5) . . ?
C30 C29 H29A 120.8 . . ?
C28 C29 H29A 120.8 . . ?
N7 C30 C29 123.6(4) . . ?
N7 C30 H30A 118.2 . . ?
C29 C30 H30A 118.2 . . ?
O13 C31 O14 117.9(5) . . ?
O13 C31 C32 123.7(5) . . ?
O14 C31 C32 118.3(4) . . ?
N11 C32 C33 107.2(4) . . ?
N11 C32 C31 122.9(4) . . ?
C33 C32 C31 129.9(4) . . ?
N12 C33 C32 110.0(4) . . ?
N12 C33 C34 118.2(4) . . ?
C32 C33 C34 131.8(4) . . ?
O16 C34 O15 122.3(4) . . ?
O16 C34 C33 117.5(4) . . ?
O15 C34 C33 120.2(4) . . ?
N12 C35 N11 114.0(4) . . ?
N12 C35 C36 127.3(4) . . ?
N11 C35 C36 118.5(4) . . ?
N10 C36 C37 121.5(4) . . ?
N10 C36 C35 114.8(4) . . ?
C37 C36 C35 123.4(4) . . ?
C38 C37 C36 119.2(5) . . ?
C38 C37 H37A 120.4 . . ?
C36 C37 H37A 120.4 . . ?
C39 C38 C37 119.3(6) . . ?
C39 C38 H38A 120.3 . . ?
C37 C38 H38A 120.3 . . ?
C38 C39 C40 118.7(5) . . ?
C38 C39 H39A 120.7 . . ?
C40 C39 H39A 120.7 . . ?
N10 C40 C39 123.1(5) . . ?
N10 C40 H40A 118.4 . . ?
C39 C40 H40A 118.4 . . ?
N13 C41 C42 124.4(5) . . ?
N13 C41 H41A 117.8 . . ?
C42 C41 H41A 117.8 . . ?
C41 C42 C45 119.1(5) . . ?
C41 C42 H42A 120.5 . . ?
C45 C42 H42A 120.5 . . ?
N13 C43 C44 123.1(4) . . ?
N13 C43 H43A 118.5 . . ?
C44 C43 H43A 118.5 . . ?
C45 C44 C43 120.2(4) . . ?
C45 C44 H44A 119.9 . . ?
C43 C44 H44A 119.9 . . ?
C44 C45 C42 117.0(4) . . ?
C44 C45 C46 120.7(4) . . ?
C42 C45 C46 122.2(4) . . ?
C47 C46 C49 117.5(4) . . ?
C47 C46 C45 121.5(4) . . ?
C49 C46 C45 121.0(4) . . ?
C46 C47 C48 119.4(5) . . ?
C46 C47 H47A 120.3 . . ?
C48 C47 H47A 120.3 . . ?
N14 C48 C47 123.3(5) . . ?
N14 C48 H48A 118.3 . . ?
C47 C48 H48A 118.3 . . ?
C46 C49 C50 119.8(4) . . ?
C46 C49 H49A 120.1 . . ?
C50 C49 H49A 120.1 . . ?
N14 C50 C49 123.6(4) . . ?
N14 C50 H50A 118.2 . . ?
C49 C50 H50A 118.2 . . ?
N15 C51 C52 125.3(8) . . ?
N15 C51 H51A 117.3 . . ?
C52 C51 H51A 117.3 . . ?
C53 C52 C51 117.1(10) . . ?
C53 C52 H52A 121.5 . . ?
C51 C52 H52A 121.5 . . ?
C52 C53 C54 121.8(9) . . ?
C52 C53 H53A 119.1 . . ?
C54 C53 H53A 119.1 . . ?
C55 C54 C53 115.3(9) . . ?
C55 C54 H54A 122.3 . . ?
C53 C54 H54A 122.3 . . ?
C54 C55 N15 124.3(8) . . ?
C54 C55 H55A 117.9 . . ?
N15 C55 H55A 117.9 . . ?

loop_
_geom_bond_atom_site_label_1
_geom_bond_atom_site_label_2
_geom_bond_distance
_geom_bond_site_symmetry_2
_geom_bond_publ_flag
Ni1 O1 2.022(3) . ?
Ni1 O16 2.038(3) . ?
Ni1 O17 2.087(3) . ?
Ni1 N13 2.129(3) . ?
Ni1 N1 2.166(3) . ?
Ni1 N12 2.179(3) . ?
Ni2 O18 2.051(3) . ?
Ni2 N3 2.088(4) . ?
Ni2 O5 2.089(3) . ?
Ni2 N15 2.118(4) . ?
Ni2 N2 2.124(3) . ?
Ni2 N4 2.126(3) . ?
Ni3 O19 2.037(4) . ?
Ni3 O20 2.047(4) . ?
Ni3 N7 2.095(4) . ?
Ni3 N6 2.105(4) . ?
Ni3 N8 2.125(3) . ?
Ni3 N5 2.128(3) . ?
Ni4 O21 2.054(4) . ?
Ni4 O12 2.070(3) . ?
Ni4 N10 2.075(4) . ?
Ni4 N14 2.114(4) 2 ?
Ni4 N11 2.114(4) . ?
Ni4 N9 2.170(3) . ?
O1 C1 1.250(5) . ?
O2 C1 1.270(5) . ?
O3 C4 1.292(6) . ?
O4 C4 1.223(5) . ?
O5 C11 1.246(5) . ?
O6 C11 1.264(5) . ?
O7 C14 1.298(5) . ?
O8 C14 1.229(5) . ?
O9 C21 1.221(5) . ?
O10 C21 1.307(5) . ?
O11 C24 1.253(6) . ?
O12 C24 1.256(5) . ?
O13 C31 1.217(6) . ?
O14 C31 1.316(7) . ?
O15 C34 1.257(6) . ?
O16 C34 1.248(5) . ?
O17 H17A 0.8400 . ?
O17 H17B 0.861(10) . ?
O18 H18A 0.8400 . ?
O18 H18B 0.857(10) . ?
O19 H19A 0.8400 . ?
O19 H19B 0.858(10) . ?
O20 H20A 0.8400 . ?
O20 H20B 0.864(10) . ?
O21 H21A 0.8400 . ?
O21 H21B 0.858(10) . ?
N1 C2 1.349(5) . ?
N1 C5 1.360(5) . ?
N2 C5 1.344(5) . ?
N2 C3 1.366(5) . ?
N3 C10 1.330(6) . ?
N3 C6 1.349(5) . ?
N4 C15 1.346(5) . ?
N4 C12 1.367(5) . ?
N5 C15 1.347(5) . ?
N5 C13 1.372(5) . ?
N6 C16 1.334(6) . ?
N6 C20 1.349(6) . ?
N7 C30 1.329(6) . ?
N7 C26 1.348(5) . ?
N8 C25 1.349(5) . ?
N8 C22 1.369(5) . ?
N9 C25 1.355(5) . ?
N9 C23 1.367(6) . ?
N10 C40 1.341(6) . ?
N10 C36 1.347(6) . ?
N11 C35 1.356(6) . ?
N11 C32 1.368(6) . ?
N12 C35 1.340(5) . ?
N12 C33 1.361(5) . ?
N13 C41 1.332(6) . ?
N13 C43 1.357(6) . ?
N14 C48 1.323(6) . ?
N14 C50 1.333(6) . ?
N14 Ni4 2.114(4) 2 ?
N15 C51 1.298(8) . ?
N15 C55 1.376(8) . ?
C1 C2 1.477(6) . ?
C2 C3 1.406(6) . ?
C3 C4 1.486(6) . ?
C5 C6 1.472(6) . ?
C6 C7 1.377(6) . ?
C7 C8 1.384(7) . ?
C7 H7A 0.9500 . ?
C8 C9 1.377(7) . ?
C8 H8A 0.9500 . ?
C9 C10 1.374(7) . ?
C9 H9A 0.9500 . ?
C10 H10A 0.9500 . ?
C11 C12 1.468(6) . ?
C12 C13 1.406(6) . ?
C13 C14 1.468(6) . ?
C15 C16 1.462(6) . ?
C16 C17 1.375(6) . ?
C17 C18 1.375(7) . ?
C17 H17C 0.9500 . ?
C18 C19 1.373(8) . ?
C18 H18C 0.9500 . ?
C19 C20 1.358(8) . ?
C19 H19C 0.9500 . ?
C20 H20C 0.9500 . ?
C21 C22 1.474(6) . ?
C22 C23 1.399(6) . ?
C23 C24 1.472(6) . ?
C25 C26 1.453(6) . ?
C26 C27 1.383(6) . ?
C27 C28 1.366(7) . ?
C27 H27A 0.9500 . ?
C28 C29 1.389(7) . ?
C28 H28A 0.9500 . ?
C29 C30 1.368(7) . ?
C29 H29A 0.9500 . ?
C30 H30A 0.9500 . ?
C31 C32 1.472(7) . ?
C32 C33 1.391(6) . ?
C33 C34 1.488(6) . ?
C35 C36 1.461(6) . ?
C36 C37 1.392(7) . ?
C37 C38 1.380(8) . ?
C37 H37A 0.9500 . ?
C38 C39 1.370(8) . ?
C38 H38A 0.9500 . ?
C39 C40 1.377(8) . ?
C39 H39A 0.9500 . ?
C40 H40A 0.9500 . ?
C41 C42 1.371(7) . ?
C41 H41A 0.9500 . ?
C42 C45 1.406(7) . ?
C42 H42A 0.9500 . ?
C43 C44 1.377(6) . ?
C43 H43A 0.9500 . ?
C44 C45 1.374(7) . ?
C44 H44A 0.9500 . ?
C45 C46 1.493(6) . ?
C46 C47 1.361(7) . ?
C46 C49 1.367(7) . ?
C47 C48 1.401(7) . ?
C47 H47A 0.9500 . ?
C48 H48A 0.9500 . ?
C49 C50 1.379(7) . ?
C49 H49A 0.9500 . ?
C50 H50A 0.9500 . ?
C51 C52 1.358(12) . ?
C51 H51A 0.9500 . ?
C52 C53 1.349(14) . ?
C52 H52A 0.9500 . ?
C53 C54 1.368(13) . ?
C53 H53A 0.9500 . ?
C54 C55 1.359(11) . ?
C54 H54A 0.9500 . ?
C55 H55A 0.9500 . ?

loop_
_geom_torsion_atom_site_label_1
_geom_torsion_atom_site_label_2
_geom_torsion_atom_site_label_3
_geom_torsion_atom_site_label_4
_geom_torsion
_geom_torsion_site_symmetry_1
_geom_torsion_site_symmetry_2
_geom_torsion_site_symmetry_3
_geom_torsion_site_symmetry_4
_geom_torsion_publ_flag
O16 Ni1 O1 C1 124.6(7) . . . . ?
O17 Ni1 O1 C1 85.9(3) . . . . ?
N13 Ni1 O1 C1 175.5(3) . . . . ?
N1 Ni1 O1 C1 -2.5(3) . . . . ?
N12 Ni1 O1 C1 -99.9(3) . . . . ?
O18 Ni2 O5 C11 -102.1(3) . . . . ?
N3 Ni2 O5 C11 81.3(3) . . . . ?
N15 Ni2 O5 C11 170.5(3) . . . . ?
N2 Ni2 O5 C11 70.1(10) . . . . ?
N4 Ni2 O5 C11 -8.8(3) . . . . ?
O21 Ni4 O12 C24 -101.3(4) . . . . ?
N10 Ni4 O12 C24 83.2(4) . . . . ?
N14 Ni4 O12 C24 172.5(4) 2 . . . ?
N11 Ni4 O12 C24 71.8(11) . . . . ?
N9 Ni4 O12 C24 -7.3(4) . . . . ?
O1 Ni1 O16 C34 121.9(7) . . . . ?
O17 Ni1 O16 C34 160.8(3) . . . . ?
N13 Ni1 O16 C34 71.0(3) . . . . ?
N1 Ni1 O16 C34 -112.7(3) . . . . ?
N12 Ni1 O16 C34 -15.1(3) . . . . ?
O1 Ni1 N1 C2 0.2(3) . . . . ?
O16 Ni1 N1 C2 -172.4(2) . . . . ?
O17 Ni1 N1 C2 -88.9(3) . . . . ?
N13 Ni1 N1 C2 -8.7(7) . . . . ?
N12 Ni1 N1 C2 105.5(3) . . . . ?
O1 Ni1 N1 C5 177.8(5) . . . . ?
O16 Ni1 N1 C5 5.3(5) . . . . ?
O17 Ni1 N1 C5 88.7(5) . . . . ?
N13 Ni1 N1 C5 168.9(5) . . . . ?
N12 Ni1 N1 C5 -76.9(5) . . . . ?
O18 Ni2 N2 C5 -178.9(3) . . . . ?
N3 Ni2 N2 C5 -2.4(3) . . . . ?
O5 Ni2 N2 C5 9.0(10) . . . . ?
N15 Ni2 N2 C5 -91.0(3) . . . . ?
N4 Ni2 N2 C5 86.4(3) . . . . ?
O18 Ni2 N2 C3 -0.2(5) . . . . ?
N3 Ni2 N2 C3 176.3(5) . . . . ?
O5 Ni2 N2 C3 -172.2(7) . . . . ?
N15 Ni2 N2 C3 87.7(5) . . . . ?
N4 Ni2 N2 C3 -94.9(5) . . . . ?
O18 Ni2 N3 C10 -79(2) . . . . ?
O5 Ni2 N3 C10 8.1(4) . . . . ?
N15 Ni2 N3 C10 -80.3(4) . . . . ?
N2 Ni2 N3 C10 -173.6(4) . . . . ?
N4 Ni2 N3 C10 86.8(4) . . . . ?
O18 Ni2 N3 C6 93(2) . . . . ?
O5 Ni2 N3 C6 -179.6(3) . . . . ?
N15 Ni2 N3 C6 92.0(3) . . . . ?
N2 Ni2 N3 C6 -1.3(3) . . . . ?
N4 Ni2 N3 C6 -100.9(3) . . . . ?
O18 Ni2 N4 C15 -100.0(5) . . . . ?
N3 Ni2 N4 C15 80.8(5) . . . . ?
O5 Ni2 N4 C15 172.6(5) . . . . ?
N15 Ni2 N4 C15 169.3(7) . . . . ?
N2 Ni2 N4 C15 1.0(5) . . . . ?
O18 Ni2 N4 C12 99.5(3) . . . . ?
N3 Ni2 N4 C12 -79.7(3) . . . . ?
O5 Ni2 N4 C12 12.1(3) . . . . ?
N15 Ni2 N4 C12 8.8(8) . . . . ?
N2 Ni2 N4 C12 -159.5(3) . . . . ?
O19 Ni3 N5 C15 103.7(3) . . . . ?
O20 Ni3 N5 C15 -168.0(3) . . . . ?
N7 Ni3 N5 C15 -75.0(3) . . . . ?
N6 Ni3 N5 C15 16.9(3) . . . . ?
N8 Ni3 N5 C15 -31.0(7) . . . . ?
O19 Ni3 N5 C13 -105.5(5) . . . . ?
O20 Ni3 N5 C13 -17.2(5) . . . . ?
N7 Ni3 N5 C13 75.8(5) . . . . ?
N6 Ni3 N5 C13 167.7(5) . . . . ?
N8 Ni3 N5 C13 119.8(6) . . . . ?
O19 Ni3 N6 C16 -98.7(3) . . . . ?
O20 Ni3 N6 C16 -50.7(16) . . . . ?
N7 Ni3 N6 C16 85.5(3) . . . . ?
N8 Ni3 N6 C16 165.0(3) . . . . ?
N5 Ni3 N6 C16 -5.2(3) . . . . ?
O19 Ni3 N6 C20 66.2(4) . . . . ?
O20 Ni3 N6 C20 114.2(15) . . . . ?
N7 Ni3 N6 C20 -109.6(4) . . . . ?
N8 Ni3 N6 C20 -30.0(4) . . . . ?
N5 Ni3 N6 C20 159.7(4) . . . . ?
O19 Ni3 N7 C30 175(3) . . . . ?
O20 Ni3 N7 C30 72.6(4) . . . . ?
N6 Ni3 N7 C30 -102.7(4) . . . . ?
N8 Ni3 N7 C30 166.2(4) . . . . ?
N5 Ni3 N7 C30 -23.0(4) . . . . ?
O19 Ni3 N7 C26 1(3) . . . . ?
O20 Ni3 N7 C26 -101.7(3) . . . . ?
N6 Ni3 N7 C26 83.1(3) . . . . ?
N8 Ni3 N7 C26 -8.1(3) . . . . ?
N5 Ni3 N7 C26 162.7(3) . . . . ?
O19 Ni3 N8 C25 -162.2(3) . . . . ?
O20 Ni3 N8 C25 109.3(3) . . . . ?
N7 Ni3 N8 C25 17.1(3) . . . . ?
N6 Ni3 N8 C25 -74.7(3) . . . . ?
N5 Ni3 N8 C25 -27.8(7) . . . . ?
O19 Ni3 N8 C22 -14.1(5) . . . . ?
O20 Ni3 N8 C22 -102.6(5) . . . . ?
N7 Ni3 N8 C22 165.3(5) . . . . ?
N6 Ni3 N8 C22 73.4(5) . . . . ?
N5 Ni3 N8 C22 120.3(6) . . . . ?
O21 Ni4 N9 C25 -108.8(5) . . . . ?
O12 Ni4 N9 C25 164.9(6) . . . . ?
N10 Ni4 N9 C25 71.6(5) . . . . ?
N14 Ni4 N9 C25 163.8(7) 2 . . . ?
N11 Ni4 N9 C25 -7.9(6) . . . . ?
O21 Ni4 N9 C23 98.4(3) . . . . ?
O12 Ni4 N9 C23 12.1(3) . . . . ?
N10 Ni4 N9 C23 -81.3(3) . . . . ?
N14 Ni4 N9 C23 11.0(9) 2 . . . ?
N11 Ni4 N9 C23 -160.8(3) . . . . ?
O21 Ni4 N10 C40 -86(2) . . . . ?
O12 Ni4 N10 C40 11.4(4) . . . . ?
N14 Ni4 N10 C40 -77.5(4) 2 . . . ?
N11 Ni4 N10 C40 -170.1(4) . . . . ?
N9 Ni4 N10 C40 90.1(4) . . . . ?
O21 Ni4 N10 C36 87(2) . . . . ?
O12 Ni4 N10 C36 -175.8(3) . . . . ?
N14 Ni4 N10 C36 95.4(3) 2 . . . ?
N11 Ni4 N10 C36 2.8(3) . . . . ?
N9 Ni4 N10 C36 -97.0(3) . . . . ?
O21 Ni4 N11 C35 178.5(3) . . . . ?
O12 Ni4 N11 C35 5.5(12) . . . . ?
N10 Ni4 N11 C35 -6.1(3) . . . . ?
N14 Ni4 N11 C35 -95.0(3) 2 . . . ?
N9 Ni4 N11 C35 83.2(3) . . . . ?
O21 Ni4 N11 C32 4.4(5) . . . . ?
O12 Ni4 N11 C32 -168.6(9) . . . . ?
N10 Ni4 N11 C32 179.8(5) . . . . ?
N14 Ni4 N11 C32 90.9(5) 2 . . . ?
N9 Ni4 N11 C32 -90.9(5) . . . . ?
O1 Ni1 N12 C35 1.7(5) . . . . ?
O16 Ni1 N12 C35 175.3(5) . . . . ?
O17 Ni1 N12 C35 161.0(5) . . . . ?
N13 Ni1 N12 C35 87.6(5) . . . . ?
N1 Ni1 N12 C35 -80.3(5) . . . . ?
O1 Ni1 N12 C33 -160.4(2) . . . . ?
O16 Ni1 N12 C33 13.2(2) . . . . ?
O17 Ni1 N12 C33 -1.1(6) . . . . ?
N13 Ni1 N12 C33 -74.6(3) . . . . ?
N1 Ni1 N12 C33 117.6(3) . . . . ?
O1 Ni1 N13 C41 40.0(4) . . . . ?
O16 Ni1 N13 C41 -147.0(4) . . . . ?
O17 Ni1 N13 C41 128.8(4) . . . . ?
N1 Ni1 N13 C41 48.7(8) . . . . ?
N12 Ni1 N13 C41 -67.0(4) . . . . ?
O1 Ni1 N13 C43 -144.1(4) . . . . ?
O16 Ni1 N13 C43 28.9(4) . . . . ?
O17 Ni1 N13 C43 -55.4(4) . . . . ?
N1 Ni1 N13 C43 -135.4(6) . . . . ?
N12 Ni1 N13 C43 108.9(4) . . . . ?
O18 Ni2 N15 C51 131.9(6) . . . . ?
N3 Ni2 N15 C51 -48.2(6) . . . . ?
O5 Ni2 N15 C51 -140.1(6) . . . . ?
N2 Ni2 N15 C51 31.7(6) . . . . ?
N4 Ni2 N15 C51 -136.8(7) . . . . ?
O18 Ni2 N15 C55 -52.6(5) . . . . ?
N3 Ni2 N15 C55 127.3(5) . . . . ?
O5 Ni2 N15 C55 35.4(5) . . . . ?
N2 Ni2 N15 C55 -152.9(5) . . . . ?
N4 Ni2 N15 C55 38.7(10) . . . . ?
Ni1 O1 C1 O2 -177.8(3) . . . . ?
Ni1 O1 C1 C2 4.2(5) . . . . ?
C5 N1 C2 C3 -0.3(4) . . . . ?
Ni1 N1 C2 C3 178.4(3) . . . . ?
C5 N1 C2 C1 -176.9(3) . . . . ?
Ni1 N1 C2 C1 1.8(4) . . . . ?
O1 C1 C2 N1 -4.1(5) . . . . ?
O2 C1 C2 N1 177.8(4) . . . . ?
O1 C1 C2 C3 -179.7(4) . . . . ?
O2 C1 C2 C3 2.2(7) . . . . ?
C5 N2 C3 C2 -1.8(4) . . . . ?
Ni2 N2 C3 C2 179.5(4) . . . . ?
C5 N2 C3 C4 -178.7(4) . . . . ?
Ni2 N2 C3 C4 2.6(7) . . . . ?
N1 C2 C3 N2 1.4(5) . . . . ?
C1 C2 C3 N2 177.2(4) . . . . ?
N1 C2 C3 C4 178.0(4) . . . . ?
C1 C2 C3 C4 -6.1(7) . . . . ?
N2 C3 C4 O4 -1.9(7) . . . . ?
C2 C3 C4 O4 -178.1(4) . . . . ?
N2 C3 C4 O3 178.7(4) . . . . ?
C2 C3 C4 O3 2.5(7) . . . . ?
C3 N2 C5 N1 1.7(5) . . . . ?
Ni2 N2 C5 N1 -179.1(3) . . . . ?
C3 N2 C5 C6 -173.5(4) . . . . ?
Ni2 N2 C5 C6 5.7(5) . . . . ?
C2 N1 C5 N2 -0.9(5) . . . . ?
Ni1 N1 C5 N2 -178.5(4) . . . . ?
C2 N1 C5 C6 174.0(4) . . . . ?
Ni1 N1 C5 C6 -3.7(8) . . . . ?
C10 N3 C6 C7 1.5(7) . . . . ?
Ni2 N3 C6 C7 -171.4(4) . . . . ?
C10 N3 C6 C5 177.4(4) . . . . ?
Ni2 N3 C6 C5 4.5(5) . . . . ?
N2 C5 C6 N3 -7.1(6) . . . . ?
N1 C5 C6 N3 178.4(4) . . . . ?
N2 C5 C6 C7 168.7(4) . . . . ?
N1 C5 C6 C7 -5.8(7) . . . . ?
N3 C6 C7 C8 -1.4(8) . . . . ?
C5 C6 C7 C8 -176.9(5) . . . . ?
C6 C7 C8 C9 -0.4(9) . . . . ?
C7 C8 C9 C10 2.2(9) . . . . ?
C6 N3 C10 C9 0.3(8) . . . . ?
Ni2 N3 C10 C9 172.4(5) . . . . ?
C8 C9 C10 N3 -2.2(10) . . . . ?
Ni2 O5 C11 O6 -176.2(3) . . . . ?
Ni2 O5 C11 C12 3.4(5) . . . . ?
C15 N4 C12 C13 -0.8(4) . . . . ?
Ni2 N4 C12 C13 167.8(3) . . . . ?
C15 N4 C12 C11 176.9(3) . . . . ?
Ni2 N4 C12 C11 -14.6(4) . . . . ?
O5 C11 C12 N4 8.2(6) . . . . ?
O6 C11 C12 N4 -172.2(4) . . . . ?
O5 C11 C12 C13 -174.9(4) . . . . ?
O6 C11 C12 C13 4.7(7) . . . . ?
C15 N5 C13 C12 2.2(4) . . . . ?
Ni3 N5 C13 C12 -149.2(4) . . . . ?
C15 N5 C13 C14 -171.5(4) . . . . ?
Ni3 N5 C13 C14 37.1(7) . . . . ?
N4 C12 C13 N5 -0.9(5) . . . . ?
C11 C12 C13 N5 -178.0(4) . . . . ?
N4 C12 C13 C14 172.3(4) . . . . ?
C11 C12 C13 C14 -4.8(8) . . . . ?
N5 C13 C14 O8 -4.1(6) . . . . ?
C12 C13 C14 O8 -176.3(4) . . . . ?
N5 C13 C14 O7 172.8(4) . . . . ?
C12 C13 C14 O7 0.5(7) . . . . ?
C12 N4 C15 N5 2.3(5) . . . . ?
Ni2 N4 C15 N5 -158.7(4) . . . . ?
C12 N4 C15 C16 -170.6(4) . . . . ?
Ni2 N4 C15 C16 28.4(7) . . . . ?
C13 N5 C15 N4 -2.9(5) . . . . ?
Ni3 N5 C15 N4 159.5(3) . . . . ?
C13 N5 C15 C16 170.6(4) . . . . ?
Ni3 N5 C15 C16 -27.1(4) . . . . ?
C20 N6 C16 C17 -1.8(7) . . . . ?
Ni3 N6 C16 C17 164.5(4) . . . . ?
C20 N6 C16 C15 -173.3(4) . . . . ?
Ni3 N6 C16 C15 -7.0(5) . . . . ?
N4 C15 C16 N6 -163.2(4) . . . . ?
N5 C15 C16 N6 24.2(5) . . . . ?
N4 C15 C16 C17 25.3(7) . . . . ?
N5 C15 C16 C17 -147.3(4) . . . . ?
N6 C16 C17 C18 1.3(7) . . . . ?
C15 C16 C17 C18 172.1(4) . . . . ?
C16 C17 C18 C19 0.4(8) . . . . ?
C17 C18 C19 C20 -1.5(9) . . . . ?
C16 N6 C20 C19 0.7(8) . . . . ?
Ni3 N6 C20 C19 -163.6(4) . . . . ?
C18 C19 C20 N6 0.9(9) . . . . ?
C25 N8 C22 C23 1.8(5) . . . . ?
Ni3 N8 C22 C23 -147.0(4) . . . . ?
C25 N8 C22 C21 -176.3(4) . . . . ?
Ni3 N8 C22 C21 35.0(7) . . . . ?
O9 C21 C22 N8 -3.9(7) . . . . ?
O10 C21 C22 N8 175.5(4) . . . . ?
O9 C21 C22 C23 178.5(5) . . . . ?
O10 C21 C22 C23 -2.1(7) . . . . ?
C25 N9 C23 C22 -1.0(5) . . . . ?
Ni4 N9 C23 C22 163.3(3) . . . . ?
C25 N9 C23 C24 179.9(4) . . . . ?
Ni4 N9 C23 C24 -15.9(5) . . . . ?
N8 C22 C23 N9 -0.5(5) . . . . ?
C21 C22 C23 N9 177.4(4) . . . . ?
N8 C22 C23 C24 178.5(5) . . . . ?
C21 C22 C23 C24 -3.6(8) . . . . ?
Ni4 O12 C24 O11 179.2(4) . . . . ?
Ni4 O12 C24 C23 0.8(6) . . . . ?
N9 C23 C24 O11 -167.3(5) . . . . ?
C22 C23 C24 O11 13.8(8) . . . . ?
N9 C23 C24 O12 11.2(7) . . . . ?
C22 C23 C24 O12 -167.8(5) . . . . ?
C22 N8 C25 N9 -2.6(5) . . . . ?
Ni3 N8 C25 N9 157.6(3) . . . . ?
C22 N8 C25 C26 174.9(4) . . . . ?
Ni3 N8 C25 C26 -24.9(5) . . . . ?
C23 N9 C25 N8 2.3(5) . . . . ?
Ni4 N9 C25 N8 -151.2(4) . . . . ?
C23 N9 C25 C26 -175.1(4) . . . . ?
Ni4 N9 C25 C26 31.5(8) . . . . ?
C30 N7 C26 C27 -2.1(7) . . . . ?
Ni3 N7 C26 C27 172.8(3) . . . . ?
C30 N7 C26 C25 -177.2(4) . . . . ?
Ni3 N7 C26 C25 -2.3(5) . . . . ?
N8 C25 C26 N7 19.3(6) . . . . ?
N9 C25 C26 N7 -163.5(4) . . . . ?
N8 C25 C26 C27 -155.7(4) . . . . ?
N9 C25 C26 C27 21.5(7) . . . . ?
N7 C26 C27 C28 2.2(7) . . . . ?
C25 C26 C27 C28 176.9(5) . . . . ?
C26 C27 C28 C29 -0.9(8) . . . . ?
C27 C28 C29 C30 -0.5(8) . . . . ?
C26 N7 C30 C29 0.7(8) . . . . ?
Ni3 N7 C30 C29 -173.4(4) . . . . ?
C28 C29 C30 N7 0.6(9) . . . . ?
C35 N11 C32 C33 -1.2(4) . . . . ?
Ni4 N11 C32 C33 173.1(3) . . . . ?
C35 N11 C32 C31 178.4(4) . . . . ?
Ni4 N11 C32 C31 -7.3(7) . . . . ?
O13 C31 C32 N11 -3.3(8) . . . . ?
O14 C31 C32 N11 177.3(4) . . . . ?
O13 C31 C32 C33 176.2(5) . . . . ?
O14 C31 C32 C33 -3.2(8) . . . . ?
C35 N12 C33 C32 -0.8(4) . . . . ?
Ni1 N12 C33 C32 169.7(3) . . . . ?
C35 N12 C33 C34 178.7(3) . . . . ?
Ni1 N12 C33 C34 -10.8(4) . . . . ?
N11 C32 C33 N12 1.3(5) . . . . ?
C31 C32 C33 N12 -178.3(4) . . . . ?
N11 C32 C33 C34 -178.1(4) . . . . ?
C31 C32 C33 C34 2.3(8) . . . . ?
Ni1 O16 C34 O15 -166.3(4) . . . . ?
Ni1 O16 C34 C33 13.7(5) . . . . ?
N12 C33 C34 O16 -1.0(6) . . . . ?
C32 C33 C34 O16 178.4(4) . . . . ?
N12 C33 C34 O15 179.0(4) . . . . ?
C32 C33 C34 O15 -1.6(7) . . . . ?
C33 N12 C35 N11 0.0(4) . . . . ?
Ni1 N12 C35 N11 -162.4(4) . . . . ?
C33 N12 C35 C36 175.3(4) . . . . ?
Ni1 N12 C35 C36 12.9(8) . . . . ?
C32 N11 C35 N12 0.8(4) . . . . ?
Ni4 N11 C35 N12 -175.5(3) . . . . ?
C32 N11 C35 C36 -175.0(4) . . . . ?
Ni4 N11 C35 C36 8.7(4) . . . . ?
C40 N10 C36 C37 0.5(7) . . . . ?
Ni4 N10 C36 C37 -173.0(4) . . . . ?
C40 N10 C36 C35 174.3(4) . . . . ?
Ni4 N10 C36 C35 0.9(5) . . . . ?
N12 C35 C36 N10 178.2(4) . . . . ?
N11 C35 C36 N10 -6.6(6) . . . . ?
N12 C35 C36 C37 -8.1(7) . . . . ?
N11 C35 C36 C37 167.1(4) . . . . ?
N10 C36 C37 C38 -1.1(8) . . . . ?
C35 C36 C37 C38 -174.4(5) . . . . ?
C36 C37 C38 C39 0.2(9) . . . . ?
C37 C38 C39 C40 1.2(10) . . . . ?
C36 N10 C40 C39 1.0(7) . . . . ?
Ni4 N10 C40 C39 173.7(4) . . . . ?
C38 C39 C40 N10 -1.9(9) . . . . ?
C43 N13 C41 C42 -0.6(8) . . . . ?
Ni1 N13 C41 C42 175.4(5) . . . . ?
N13 C41 C42 C45 -0.5(10) . . . . ?
C41 N13 C43 C44 0.2(7) . . . . ?
Ni1 N13 C43 C44 -175.9(4) . . . . ?
N13 C43 C44 C45 1.4(8) . . . . ?
C43 C44 C45 C42 -2.4(8) . . . . ?
C43 C44 C45 C46 179.8(5) . . . . ?
C41 C42 C45 C44 2.0(9) . . . . ?
C41 C42 C45 C46 179.8(5) . . . . ?
C44 C45 C46 C47 -153.8(6) . . . . ?
C42 C45 C46 C47 28.4(9) . . . . ?
C44 C45 C46 C49 25.9(8) . . . . ?
C42 C45 C46 C49 -151.8(6) . . . . ?
C49 C46 C47 C48 -2.6(10) . . . . ?
C45 C46 C47 C48 177.1(6) . . . . ?
C50 N14 C48 C47 3.2(10) . . . . ?
Ni4 N14 C48 C47 -178.0(6) 2 . . . ?
C46 C47 C48 N14 -0.4(12) . . . . ?
C47 C46 C49 C50 2.8(9) . . . . ?
C45 C46 C49 C50 -177.0(6) . . . . ?
C48 N14 C50 C49 -3.0(9) . . . . ?
Ni4 N14 C50 C49 178.1(5) 2 . . . ?
C46 C49 C50 N14 0.1(10) . . . . ?
C55 N15 C51 C52 2.3(12) . . . . ?
Ni2 N15 C51 C52 177.8(8) . . . . ?
N15 C51 C52 C53 2.5(16) . . . . ?
C51 C52 C53 C54 -10.1(18) . . . . ?
C52 C53 C54 C55 12.2(17) . . . . ?
C53 C54 C55 N15 -7.3(15) . . . . ?
C51 N15 C55 C54 0.3(12) . . . . ?
Ni2 N15 C55 C54 -175.7(8) . . . . ?
